data_2224176
loop_
_publ_author_name
'Li, Hongjuan'
'Dai, Xianping'
'Sun, Jufeng'

_publ_section_title
;
 3,5-Dimethoxy-<i>N</i>,<i>N</i>-bis(2-pyridylmethyl)aniline
;
_journal_coeditor_code CV2657
_journal_issue 12
_journal_name_full 'Acta Crystallographica Section E'
_journal_page_first o3139
_journal_paper_doi 10.1107/S1600536809048685
_journal_volume 65
_journal_year 2009
_chemical_formula_iupac 'C20 H21 N3 O2'
_chemical_formula_moiety 'C20 H21 N3 O2'
_chemical_formula_sum 'C20 H21 N3 O2'
_chemical_formula_weight 335.40
_chemical_name_systematic
;
3,5-Dimethoxy-<i>N</i>,<i>N</i>-bis(2-pyridylmethyl)aniline
;
_space_group_IT_number 14
_symmetry_cell_setting monoclinic
_symmetry_space_group_name_Hall '-P 2ybc'
_symmetry_space_group_name_H-M 'P 1 21/c 1'
_atom_sites_solution_hydrogens geom
_atom_sites_solution_primary direct
_atom_sites_solution_secondary difmap
_audit_creation_method SHELXL-97
_cell_angle_alpha 90.00
_cell_angle_beta 111.55(3)
_cell_angle_gamma 90.00
_cell_formula_units_Z 4
_cell_length_a 15.630(3)
_cell_length_b 5.9562(12)
_cell_length_c 20.088(4)
_cell_measurement_reflns_used 4823
_cell_measurement_temperature 113(2)
_cell_measurement_theta_max 27.90
_cell_measurement_theta_min 2.20
_cell_volume 1739.4(7)
_computing_cell_refinement 'CrystalClear (Rigaku/MSC, 2005)'
_computing_data_collection 'CrystalClear (Rigaku/MSC, 2005)'
_computing_data_reduction 'CrystalClear (Rigaku/MSC, 2005)'
_computing_molecular_graphics 'ORTEPIII (Burnett & Johnson, 1996)'
_computing_publication_material 'SHELXL97 (Sheldrick, 2008) and PLATON (Spek, 2009)'
_computing_structure_refinement 'SHELXL97 (Sheldrick, 2008)'
_computing_structure_solution 'SHELXS97 (Sheldrick, 2008)'
_diffrn_ambient_temperature 113(2)
_diffrn_detector_area_resol_mean 7.31
_diffrn_measured_fraction_theta_full 0.998
_diffrn_measured_fraction_theta_max 0.998
_diffrn_measurement_device_type 'Rigaku Saturn CCD area-detector'
_diffrn_measurement_method '\w and \f scans'
_diffrn_radiation_monochromator confocal
_diffrn_radiation_source 'rotating anode'
_diffrn_radiation_type MoK\a
_diffrn_radiation_wavelength 0.71073
_diffrn_reflns_av_R_equivalents 0.0382
_diffrn_reflns_av_sigmaI/netI 0.0346
_diffrn_reflns_limit_h_max 13
_diffrn_reflns_limit_h_min -20
_diffrn_reflns_limit_k_max 7
_diffrn_reflns_limit_k_min -7
_diffrn_reflns_limit_l_max 26
_diffrn_reflns_limit_l_min -26
_diffrn_reflns_number 14749
_diffrn_reflns_theta_full 27.90
_diffrn_reflns_theta_max 27.90
_diffrn_reflns_theta_min 2.11
_exptl_absorpt_coefficient_mu 0.084
_exptl_absorpt_correction_T_max 0.9833
_exptl_absorpt_correction_T_min 0.9776
_exptl_absorpt_correction_type multi-scan
_exptl_absorpt_process_details '(CrystalClear; Rigaku/MSC, 2005)'
_exptl_crystal_colour Colourless
_exptl_crystal_density_diffrn 1.281
_exptl_crystal_density_method 'not measured'
_exptl_crystal_description Block
_exptl_crystal_F_000 712
_exptl_crystal_size_max 0.27
_exptl_crystal_size_mid 0.25
_exptl_crystal_size_min 0.20
_refine_diff_density_max 0.224
_refine_diff_density_min -0.213
_refine_ls_extinction_method none
_refine_ls_goodness_of_fit_ref 1.097
_refine_ls_hydrogen_treatment constr
_refine_ls_matrix_type full
_refine_ls_number_parameters 228
_refine_ls_number_reflns 4106
_refine_ls_number_restraints 0
_refine_ls_restrained_S_all 1.097
_refine_ls_R_factor_all 0.0522
_refine_ls_R_factor_gt 0.0412
_refine_ls_shift/su_max 0.001
_refine_ls_shift/su_mean 0.000
_refine_ls_structure_factor_coef Fsqd
_refine_ls_weighting_details 'calc w=1/[\s^2^(Fo^2^)+(0.0655P)^2^] where P=(Fo^2^+2Fc^2^)/3'
_refine_ls_weighting_scheme calc
_refine_ls_wR_factor_gt 0.1053
_refine_ls_wR_factor_ref 0.1126
_reflns_number_gt 3258
_reflns_number_total 4106
_reflns_threshold_expression I>2\s(I)
_cod_data_source_file cv2657.cif
_cod_data_source_block I
_cod_depositor_comments
;
The following automatic conversions were performed:
'_symmetry_cell_setting' value 'Monoclinic' changed to 'monoclinic'
according to '/home/saulius/struct/CIF-dictionaries/cif_core.dic'
dictionary named 'cif_core.dic' version 2.4.1 from 2010-06-29.

Automatic conversion script
Id: cif_fix_enum 1527 2010-12-29 10:47:43Z saulius 

The following automatic conversions were performed:

'_symmetry_cell_setting' value 'Monoclinic' changed to 'monoclinic'
according to /home/saulius/struct/CIF-dictionaries/cif_core.dic
dictionary named 'cif_core.dic' version 2.4.1 from 2010-06-29.

Automatic conversion script
Id: cif_fix_values 1715 2011-07-08 13:25:40Z adriana 
;
_cod_original_cell_volume 1739.3(6)
_cod_original_sg_symbol_H-M 'P 21/c'
_cod_database_code 2224176
_cod_database_fobs_code 2224176

loop_
_symmetry_equiv_pos_as_xyz
'x, y, z'
'-x, y+1/2, -z+1/2'
'-x, -y, -z'
'x, -y-1/2, z-1/2'

loop_
_atom_site_type_symbol
_atom_site_label
_atom_site_fract_x
_atom_site_fract_y
_atom_site_fract_z
_atom_site_U_iso_or_equiv
_atom_site_adp_type
_atom_site_calc_flag
_atom_site_refinement_flags
_atom_site_occupancy
_atom_site_disorder_assembly
_atom_site_disorder_group
O O1 0.46394(5) 0.69311(15) 0.32987(5) 0.0298(2) Uani d . 1 . .
O O2 0.67567(5) 0.25014(13) 0.51460(4) 0.0262(2) Uani d . 1 . .
N N1 0.79174(6) 0.85369(16) 0.41961(5) 0.0225(2) Uani d . 1 . .
N N2 0.76094(6) 1.11713(16) 0.24609(5) 0.0232(2) Uani d . 1 . .
N N3 0.98074(6) 0.69084(17) 0.58297(5) 0.0270(2) Uani d . 1 . .
C C1 0.56528(7) 0.47409(19) 0.42047(6) 0.0225(2) Uani d . 1 . .
H H1 0.5142 0.3882 0.4208 0.027 Uiso calc R 1 . .
C C2 0.55351(7) 0.65475(19) 0.37374(6) 0.0223(2) Uani d . 1 . .
C C3 0.62677(7) 0.78159(19) 0.37172(6) 0.0215(2) Uani d . 1 . .
H H3 0.6168 0.9019 0.3387 0.026 Uiso calc R 1 . .
C C4 0.71674(7) 0.72922(18) 0.41968(6) 0.0195(2) Uani d . 1 . .
C C5 0.72901(7) 0.55021(18) 0.46686(6) 0.0203(2) Uani d . 1 . .
H H5 0.7889 0.5140 0.4995 0.024 Uiso calc R 1 . .
C C6 0.65369(7) 0.42403(18) 0.46634(6) 0.0204(2) Uani d . 1 . .
C C7 0.60170(8) 0.1182(2) 0.51853(7) 0.0298(3) Uani d . 1 . .
H H7A 0.5602 0.2138 0.5326 0.045 Uiso calc R 1 . .
H H7B 0.6261 -0.0012 0.5540 0.045 Uiso calc R 1 . .
H H7C 0.5679 0.0513 0.4716 0.045 Uiso calc R 1 . .
C C8 0.44478(8) 0.8805(2) 0.28219(7) 0.0334(3) Uani d . 1 . .
H H8A 0.4656 1.0189 0.3098 0.050 Uiso calc R 1 . .
H H8B 0.3784 0.8893 0.2550 0.050 Uiso calc R 1 . .
H H8C 0.4772 0.8618 0.2490 0.050 Uiso calc R 1 . .
C C9 0.78119(8) 1.03228(18) 0.36833(6) 0.0226(2) Uani d . 1 . .
H H9A 0.8346 1.1346 0.3873 0.027 Uiso calc R 1 . .
H H9B 0.7254 1.1196 0.3637 0.027 Uiso calc R 1 . .
C C10 0.77348(7) 0.95312(18) 0.29448(6) 0.0196(2) Uani d . 1 . .
C C11 0.78065(8) 0.72861(19) 0.27911(6) 0.0260(3) Uani d . 1 . .
H H11 0.7887 0.6166 0.3145 0.031 Uiso calc R 1 . .
C C12 0.77589(9) 0.6707(2) 0.21078(7) 0.0317(3) Uani d . 1 . .
H H12 0.7814 0.5183 0.1990 0.038 Uiso calc R 1 . .
C C13 0.76299(9) 0.8373(2) 0.16036(6) 0.0308(3) Uani d . 1 . .
H H13 0.7597 0.8028 0.1133 0.037 Uiso calc R 1 . .
C C14 0.75496(8) 1.0555(2) 0.18028(6) 0.0271(3) Uani d . 1 . .
H H14 0.7445 1.1696 0.1451 0.033 Uiso calc R 1 . .
C C15 0.88451(7) 0.7731(2) 0.45984(6) 0.0234(3) Uani d . 1 . .
H H15A 0.9269 0.8364 0.4383 0.028 Uiso calc R 1 . .
H H15B 0.8854 0.6077 0.4553 0.028 Uiso calc R 1 . .
C C16 0.91979(7) 0.83373(19) 0.53877(6) 0.0210(2) Uani d . 1 . .
C C17 1.01752(8) 0.7486(2) 0.65253(7) 0.0306(3) Uani d . 1 . .
H H17 1.0602 0.6481 0.6846 0.037 Uiso calc R 1 . .
C C18 0.99727(8) 0.9438(2) 0.68009(7) 0.0317(3) Uani d . 1 . .
H H18 1.0265 0.9791 0.7294 0.038 Uiso calc R 1 . .
C C19 0.93321(8) 1.0875(2) 0.63410(7) 0.0327(3) Uani d . 1 . .
H H19 0.9168 1.2229 0.6514 0.039 Uiso calc R 1 . .
C C20 0.89329(8) 1.0310(2) 0.56236(6) 0.0272(3) Uani d . 1 . .
H H20 0.8484 1.1260 0.5298 0.033 Uiso calc R 1 . .

loop_
_atom_site_aniso_label
_atom_site_aniso_U_11
_atom_site_aniso_U_22
_atom_site_aniso_U_33
_atom_site_aniso_U_12
_atom_site_aniso_U_13
_atom_site_aniso_U_23
O1 0.0161(4) 0.0381(5) 0.0312(5) -0.0010(3) 0.0040(3) 0.0086(4)
O2 0.0244(4) 0.0261(5) 0.0271(4) -0.0037(3) 0.0083(3) 0.0054(3)
N1 0.0175(5) 0.0297(5) 0.0204(5) -0.0037(4) 0.0069(4) 0.0031(4)
N2 0.0220(5) 0.0220(5) 0.0235(5) -0.0002(4) 0.0058(4) 0.0019(4)
N3 0.0217(5) 0.0299(6) 0.0281(5) 0.0012(4) 0.0075(4) 0.0028(4)
C1 0.0184(5) 0.0268(6) 0.0234(6) -0.0056(4) 0.0090(4) -0.0015(5)
C2 0.0177(5) 0.0289(6) 0.0200(5) 0.0005(4) 0.0066(4) -0.0014(5)
C3 0.0208(5) 0.0243(6) 0.0199(5) -0.0005(4) 0.0082(4) 0.0012(4)
C4 0.0188(5) 0.0233(6) 0.0182(5) -0.0030(4) 0.0089(4) -0.0046(4)
C5 0.0166(5) 0.0248(6) 0.0190(5) -0.0006(4) 0.0058(4) -0.0023(4)
C6 0.0242(6) 0.0210(6) 0.0173(5) -0.0013(4) 0.0093(4) -0.0018(4)
C7 0.0315(7) 0.0280(6) 0.0317(7) -0.0062(5) 0.0137(5) 0.0036(5)
C8 0.0237(6) 0.0366(7) 0.0342(7) 0.0031(5) 0.0040(5) 0.0092(6)
C9 0.0227(5) 0.0220(6) 0.0248(6) -0.0050(4) 0.0109(5) -0.0017(5)
C10 0.0147(5) 0.0217(6) 0.0220(5) -0.0023(4) 0.0062(4) 0.0003(4)
C11 0.0338(6) 0.0201(6) 0.0268(6) -0.0021(5) 0.0142(5) 0.0030(5)
C12 0.0460(7) 0.0209(6) 0.0321(7) -0.0032(5) 0.0190(6) -0.0039(5)
C13 0.0400(7) 0.0305(7) 0.0235(6) -0.0057(5) 0.0135(5) -0.0032(5)
C14 0.0300(6) 0.0262(6) 0.0218(6) -0.0036(5) 0.0056(5) 0.0039(5)
C15 0.0162(5) 0.0305(6) 0.0247(6) -0.0033(4) 0.0091(4) -0.0020(5)
C16 0.0143(5) 0.0239(6) 0.0252(6) -0.0033(4) 0.0076(4) 0.0006(5)
C17 0.0214(6) 0.0402(7) 0.0278(6) 0.0024(5) 0.0062(5) 0.0070(6)
C18 0.0232(6) 0.0474(8) 0.0228(6) -0.0051(5) 0.0065(5) -0.0037(6)
C19 0.0307(7) 0.0334(7) 0.0347(7) -0.0018(5) 0.0129(6) -0.0090(6)
C20 0.0217(6) 0.0277(6) 0.0297(6) 0.0024(5) 0.0063(5) 0.0003(5)

loop_
_atom_type_symbol
_atom_type_description
_atom_type_scat_dispersion_real
_atom_type_scat_dispersion_imag
_atom_type_scat_source
C C 0.0033 0.0016 'International Tables Vol C Tables 4.2.6.8 and 6.1.1.4'
H H 0.0000 0.0000 'International Tables Vol C Tables 4.2.6.8 and 6.1.1.4'
N N 0.0061 0.0033 'International Tables Vol C Tables 4.2.6.8 and 6.1.1.4'
O O 0.0106 0.0060 'International Tables Vol C Tables 4.2.6.8 and 6.1.1.4'

loop_
_geom_angle_atom_site_label_1
_geom_angle_atom_site_label_2
_geom_angle_atom_site_label_3
_geom_angle_site_symmetry_1
_geom_angle_site_symmetry_3
_geom_angle
_geom_angle_publ_flag
C2 O1 C8 . . 118.28(9) ?
C6 O2 C7 . . 117.23(9) ?
C4 N1 C9 . . 121.20(9) ?
C4 N1 C15 . . 119.49(9) ?
C9 N1 C15 . . 117.81(9) ?
C10 N2 C14 . . 116.99(10) ?
C16 N3 C17 . . 116.98(11) ?
C6 C1 C2 . . 117.86(10) ?
C6 C1 H1 . . 121.1 ?
C2 C1 H1 . . 121.1 ?
O1 C2 C3 . . 123.36(10) ?
O1 C2 C1 . . 114.32(10) ?
C3 C2 C1 . . 122.31(10) ?
C2 C3 C4 . . 119.01(10) ?
C2 C3 H3 . . 120.5 ?
C4 C3 H3 . . 120.5 ?
N1 C4 C5 . . 120.32(10) ?
N1 C4 C3 . . 120.64(10) ?
C5 C4 C3 . . 119.04(10) ?
C4 C5 C6 . . 120.21(10) ?
C4 C5 H5 . . 119.9 ?
C6 C5 H5 . . 119.9 ?
O2 C6 C1 . . 124.25(10) ?
O2 C6 C5 . . 114.19(9) ?
C1 C6 C5 . . 121.56(10) ?
O2 C7 H7A . . 109.5 ?
O2 C7 H7B . . 109.5 ?
H7A C7 H7B . . 109.5 ?
O2 C7 H7C . . 109.5 ?
H7A C7 H7C . . 109.5 ?
H7B C7 H7C . . 109.5 ?
O1 C8 H8A . . 109.5 ?
O1 C8 H8B . . 109.5 ?
H8A C8 H8B . . 109.5 ?
O1 C8 H8C . . 109.5 ?
H8A C8 H8C . . 109.5 ?
H8B C8 H8C . . 109.5 ?
N1 C9 C10 . . 114.49(9) ?
N1 C9 H9A . . 108.6 ?
C10 C9 H9A . . 108.6 ?
N1 C9 H9B . . 108.6 ?
C10 C9 H9B . . 108.6 ?
H9A C9 H9B . . 107.6 ?
N2 C10 C11 . . 122.92(10) ?
N2 C10 C9 . . 114.84(9) ?
C11 C10 C9 . . 122.23(10) ?
C10 C11 C12 . . 118.68(11) ?
C10 C11 H11 . . 120.7 ?
C12 C11 H11 . . 120.7 ?
C13 C12 C11 . . 119.13(12) ?
C13 C12 H12 . . 120.4 ?
C11 C12 H12 . . 120.4 ?
C12 C13 C14 . . 118.00(11) ?
C12 C13 H13 . . 121.0 ?
C14 C13 H13 . . 121.0 ?
N2 C14 C13 . . 124.25(11) ?
N2 C14 H14 . . 117.9 ?
C13 C14 H14 . . 117.9 ?
N1 C15 C16 . . 113.97(9) ?
N1 C15 H15A . . 108.8 ?
C16 C15 H15A . . 108.8 ?
N1 C15 H15B . . 108.8 ?
C16 C15 H15B . . 108.8 ?
H15A C15 H15B . . 107.7 ?
N3 C16 C20 . . 122.72(11) ?
N3 C16 C15 . . 115.94(10) ?
C20 C16 C15 . . 121.27(10) ?
N3 C17 C18 . . 124.13(11) ?
N3 C17 H17 . . 117.9 ?
C18 C17 H17 . . 117.9 ?
C17 C18 C19 . . 118.20(12) ?
C17 C18 H18 . . 120.9 ?
C19 C18 H18 . . 120.9 ?
C18 C19 C20 . . 118.94(12) ?
C18 C19 H19 . . 120.5 ?
C20 C19 H19 . . 120.5 ?
C19 C20 C16 . . 119.00(11) ?
C19 C20 H20 . . 120.5 ?
C16 C20 H20 . . 120.5 ?

loop_
_geom_bond_atom_site_label_1
_geom_bond_atom_site_label_2
_geom_bond_site_symmetry_2
_geom_bond_distance
_geom_bond_publ_flag
O1 C2 . 1.3719(14) ?
O1 C8 . 1.4290(15) ?
O2 C6 . 1.3733(13) ?
O2 C7 . 1.4237(14) ?
N1 C4 . 1.3872(14) ?
N1 C9 . 1.4475(14) ?
N1 C15 . 1.4577(14) ?
N2 C10 . 1.3408(14) ?
N2 C14 . 1.3417(15) ?
N3 C16 . 1.3411(15) ?
N3 C17 . 1.3458(16) ?
C1 C6 . 1.3827(16) ?
C1 C2 . 1.3949(16) ?
C1 H1 . 0.9500 ?
C2 C3 . 1.3847(15) ?
C3 C4 . 1.4169(16) ?
C3 H3 . 0.9500 ?
C4 C5 . 1.3923(15) ?
C5 C6 . 1.3935(15) ?
C5 H5 . 0.9500 ?
C7 H7A . 0.9800 ?
C7 H7B . 0.9800 ?
C7 H7C . 0.9800 ?
C8 H8A . 0.9800 ?
C8 H8B . 0.9800 ?
C8 H8C . 0.9800 ?
C9 C10 . 1.5185(15) ?
C9 H9A . 0.9900 ?
C9 H9B . 0.9900 ?
C10 C11 . 1.3862(16) ?
C11 C12 . 1.3905(17) ?
C11 H11 . 0.9500 ?
C12 C13 . 1.3788(17) ?
C12 H12 . 0.9500 ?
C13 C14 . 1.3794(18) ?
C13 H13 . 0.9500 ?
C14 H14 . 0.9500 ?
C15 C16 . 1.5185(16) ?
C15 H15A . 0.9900 ?
C15 H15B . 0.9900 ?
C16 C20 . 1.3859(16) ?
C17 C18 . 1.3738(18) ?
C17 H17 . 0.9500 ?
C18 C19 . 1.3816(18) ?
C18 H18 . 0.9500 ?
C19 C20 . 1.3852(17) ?
C19 H19 . 0.9500 ?
C20 H20 . 0.9500 ?

loop_
_geom_hbond_atom_site_label_D
_geom_hbond_atom_site_label_H
_geom_hbond_atom_site_label_A
_geom_hbond_site_symmetry_A
_geom_hbond_distance_DH
_geom_hbond_distance_HA
_geom_hbond_distance_DA
_geom_hbond_angle_DHA
C14 H14 O2 4_575 0.95 2.49 3.3050(15) 144

loop_
_geom_torsion_atom_site_label_1
_geom_torsion_atom_site_label_2
_geom_torsion_atom_site_label_3
_geom_torsion_atom_site_label_4
_geom_torsion_site_symmetry_1
_geom_torsion_site_symmetry_2
_geom_torsion_site_symmetry_3
_geom_torsion_site_symmetry_4
_geom_torsion
_geom_torsion_publ_flag
C8 O1 C2 C3 . . . . -3.27(16) ?
C8 O1 C2 C1 . . . . 177.50(10) ?
C6 C1 C2 O1 . . . . 179.80(10) ?
C6 C1 C2 C3 . . . . 0.56(17) ?
O1 C2 C3 C4 . . . . 179.59(10) ?
C1 C2 C3 C4 . . . . -1.24(17) ?
C9 N1 C4 C5 . . . . 176.48(9) ?
C15 N1 C4 C5 . . . . 10.78(15) ?
C9 N1 C4 C3 . . . . -3.31(16) ?
C15 N1 C4 C3 . . . . -169.01(10) ?
C2 C3 C4 N1 . . . . -179.48(10) ?
C2 C3 C4 C5 . . . . 0.72(16) ?
N1 C4 C5 C6 . . . . -179.36(10) ?
C3 C4 C5 C6 . . . . 0.44(16) ?
C7 O2 C6 C1 . . . . -1.89(16) ?
C7 O2 C6 C5 . . . . 178.13(10) ?
C2 C1 C6 O2 . . . . -179.33(10) ?
C2 C1 C6 C5 . . . . 0.65(16) ?
C4 C5 C6 O2 . . . . 178.84(9) ?
C4 C5 C6 C1 . . . . -1.15(17) ?
C4 N1 C9 C10 . . . . -79.37(13) ?
C15 N1 C9 C10 . . . . 86.56(12) ?
C14 N2 C10 C11 . . . . 0.28(16) ?
C14 N2 C10 C9 . . . . 179.13(9) ?
N1 C9 C10 N2 . . . . 178.10(9) ?
N1 C9 C10 C11 . . . . -3.04(15) ?
N2 C10 C11 C12 . . . . 0.90(17) ?
C9 C10 C11 C12 . . . . -177.88(10) ?
C10 C11 C12 C13 . . . . -0.87(18) ?
C11 C12 C13 C14 . . . . -0.28(18) ?
C10 N2 C14 C13 . . . . -1.55(17) ?
C12 C13 C14 N2 . . . . 1.56(19) ?
C4 N1 C15 C16 . . . . -83.43(13) ?
C9 N1 C15 C16 . . . . 110.39(11) ?
C17 N3 C16 C20 . . . . -1.19(16) ?
C17 N3 C16 C15 . . . . 175.75(9) ?
N1 C15 C16 N3 . . . . 150.93(10) ?
N1 C15 C16 C20 . . . . -32.08(14) ?
C16 N3 C17 C18 . . . . -0.83(18) ?
N3 C17 C18 C19 . . . . 1.91(19) ?
C17 C18 C19 C20 . . . . -0.95(18) ?
C18 C19 C20 C16 . . . . -0.90(18) ?
N3 C16 C20 C19 . . . . 2.06(17) ?
C15 C16 C20 C19 . . . . -174.73(10) ?

loop_
_cod_related_entry_id
_cod_related_entry_database
_cod_related_entry_code
1 ChemSpider 24743895
